data_4316660
loop_
_publ_author_name
'Alexander J. Kendall'
'Lev N. Zakharov'
'John D. Gilbertson'

_publ_section_title
;
 Synthesis and Stabilization of a Monomeric Iron(II) Hydroxo Complex via
 Intramolecular Hydrogen Bonding in the Secondary Coordination Sphere
;
_journal_name_full 'Inorganic Chemistry'
_journal_page_first 8656
_journal_page_last 8658
_journal_paper_doi 10.1021/ic101408e
_journal_volume 49
_journal_year 2010
_chemical_formula_sum 'C32 H48 Cl2 F12 Fe N5 O P2'
_chemical_formula_weight 935.44
_chemical_name_systematic
;
 ?
;
_space_group_IT_number 15
_symmetry_cell_setting monoclinic
_symmetry_space_group_name_Hall '-C 2yc'
_symmetry_space_group_name_H-M 'C 1 2/c 1'
_atom_sites_solution_hydrogens geom
_atom_sites_solution_primary direct
_atom_sites_solution_secondary difmap
_audit_creation_method SHELXLTL
_cell_angle_alpha 90.00
_cell_angle_beta 115.647(2)
_cell_angle_gamma 90.00
_cell_formula_units_Z 8
_cell_length_a 23.326(3)
_cell_length_b 24.766(3)
_cell_length_c 16.3456(18)
_cell_measurement_reflns_used 8458
_cell_measurement_temperature 173(2)
_cell_measurement_theta_max 27.43
_cell_measurement_theta_min 2.16
_cell_volume 8512.4(18)
_computing_cell_refinement 'Bruker SAINT'
_computing_data_collection 'Bruker SMART'
_computing_data_reduction 'Bruker SAINT'
_computing_molecular_graphics 'Bruker SHELXTL'
_computing_publication_material 'Bruker SHELXTL'
_computing_structure_refinement 'Bruker SHELXTL'
_computing_structure_solution 'Bruker SHELXTL'
_diffrn_ambient_temperature 173(2)
_diffrn_measured_fraction_theta_full 0.999
_diffrn_measured_fraction_theta_max 0.999
_diffrn_measurement_device_type 'Bruker Apex CCD area detector'
_diffrn_measurement_method 'phi and omega scans'
_diffrn_radiation_monochromator graphite
_diffrn_radiation_source 'fine-focus sealed tube'
_diffrn_radiation_type MoK\a
_diffrn_radiation_wavelength 0.71073
_diffrn_reflns_av_R_equivalents 0.0204
_diffrn_reflns_av_sigmaI/netI 0.0140
_diffrn_reflns_limit_h_max 27
_diffrn_reflns_limit_h_min -27
_diffrn_reflns_limit_k_max 29
_diffrn_reflns_limit_k_min -29
_diffrn_reflns_limit_l_max 19
_diffrn_reflns_limit_l_min -19
_diffrn_reflns_number 40792
_diffrn_reflns_theta_full 25.00
_diffrn_reflns_theta_max 25.00
_diffrn_reflns_theta_min 1.27
_exptl_absorpt_coefficient_mu 0.640
_exptl_absorpt_correction_T_max 0.9271
_exptl_absorpt_correction_T_min 0.8070
_exptl_absorpt_correction_type multi-scan
_exptl_absorpt_process_details SADABS
_exptl_crystal_colour red
_exptl_crystal_density_diffrn 1.460
_exptl_crystal_density_method 'not measured'
_exptl_crystal_description block
_exptl_crystal_F_000 3848
_exptl_crystal_size_max 0.35
_exptl_crystal_size_mid 0.18
_exptl_crystal_size_min 0.12
_refine_diff_density_max 1.183
_refine_diff_density_min -1.439
_refine_diff_density_rms 0.109
_refine_ls_extinction_method none
_refine_ls_goodness_of_fit_ref 1.052
_refine_ls_hydrogen_treatment mixed
_refine_ls_matrix_type full
_refine_ls_number_parameters 501
_refine_ls_number_reflns 7499
_refine_ls_number_restraints 0
_refine_ls_restrained_S_all 1.052
_refine_ls_R_factor_all 0.0810
_refine_ls_R_factor_gt 0.0746
_refine_ls_shift/su_max 0.001
_refine_ls_shift/su_mean 0.000
_refine_ls_structure_factor_coef Fsqd
_refine_ls_weighting_details 'calc w=1/[\s^2^(Fo^2^)+(0.1667P)^2^+24.8528P] where P=(Fo^2^+2Fc^2^)/3'
_refine_ls_weighting_scheme calc
_refine_ls_wR_factor_gt 0.2303
_refine_ls_wR_factor_ref 0.2423
_reflns_number_gt 6650
_reflns_number_total 7499
_reflns_threshold_expression >2sigma(I)
_cod_data_source_file ic101408e_si_002_3.cif
_cod_data_source_block gilb18
_cod_depositor_comments
;
The following automatic conversions were performed:

'_symmetry_cell_setting' value 'Monoclinic' changed to 'monoclinic'
according to the built-in table from CIF Core dictionary named
'cif_core.dic' version 2.4.1 from 2010-06-29.

Automatic conversion script
Id: cif_fix_values 1646 2011-03-28 12:23:43Z adriana 
;
_cod_original_cell_volume 8512.5(16)
_cod_database_code 4316660

loop_
_symmetry_equiv_pos_as_xyz
'x, y, z'
'-x, y, -z+1/2'
'x+1/2, y+1/2, z'
'-x+1/2, y+1/2, -z+1/2'
'-x, -y, -z'
'x, -y, z-1/2'
'-x+1/2, -y+1/2, -z'
'x+1/2, -y+1/2, z-1/2'

loop_
_atom_site_label
_atom_site_type_symbol
_atom_site_fract_x
_atom_site_fract_y
_atom_site_fract_z
_atom_site_U_iso_or_equiv
_atom_site_adp_type
_atom_site_occupancy
_atom_site_symmetry_multiplicity
_atom_site_calc_flag
_atom_site_refinement_flags
_atom_site_disorder_assembly
_atom_site_disorder_group
Fe1 Fe 0.27906(2) 0.09778(2) 0.76691(3) 0.0324(2) Uani 1 1 d . . .
O1 O 0.30975(13) 0.11704(13) 0.89007(17) 0.0420(7) Uani 1 1 d . . .
N1 N 0.17570(14) 0.08274(12) 0.7081(2) 0.0335(7) Uani 1 1 d . . .
N2 N 0.24296(14) 0.13003(11) 0.6369(2) 0.0289(6) Uani 1 1 d . . .
N3 N 0.36094(14) 0.13319(12) 0.7529(2) 0.0321(6) Uani 1 1 d . . .
N4 N 0.40892(16) 0.18584(14) 0.9447(2) 0.0366(7) Uani 1 1 d . . .
N5 N 0.30926(18) 0.01937(15) 0.7680(3) 0.0581(11) Uani 1 1 d . . .
C1 C 0.0723(2) 0.10267(19) 0.5776(4) 0.0523(11) Uani 1 1 d . . .
H1A H 0.0534 0.0860 0.6146 0.078 Uiso 1 1 calc R . .
H1B H 0.0594 0.0825 0.5209 0.078 Uiso 1 1 calc R . .
H1C H 0.0577 0.1401 0.5639 0.078 Uiso 1 1 calc R . .
C2 C 0.14316(17) 0.10176(14) 0.6287(3) 0.0346(8) Uani 1 1 d . . .
C3 C 0.18040(17) 0.12577(14) 0.5825(3) 0.0329(8) Uani 1 1 d . . .
C4 C 0.15578(19) 0.14224(17) 0.4937(3) 0.0431(9) Uani 1 1 d . . .
H4A H 0.1115 0.1392 0.4556 0.052 Uiso 1 1 calc R . .
C5 C 0.1969(2) 0.16352(19) 0.4604(3) 0.0477(10) Uani 1 1 d . . .
H5A H 0.1811 0.1744 0.3988 0.057 Uiso 1 1 calc R . .
C6 C 0.2609(2) 0.16860(17) 0.5180(3) 0.0421(9) Uani 1 1 d . . .
H6A H 0.2895 0.1838 0.4970 0.051 Uiso 1 1 calc R . .
C7 C 0.28236(17) 0.15137(14) 0.6058(3) 0.0323(8) Uani 1 1 d . . .
C8 C 0.35058(17) 0.15266(14) 0.6755(3) 0.0328(8) Uani 1 1 d . . .
C9 C 0.3983(2) 0.17678(19) 0.6473(3) 0.0473(10) Uani 1 1 d . . .
H9A H 0.4406 0.1755 0.6984 0.071 Uiso 1 1 calc R . .
H9B H 0.3868 0.2144 0.6288 0.071 Uiso 1 1 calc R . .
H9C H 0.3985 0.1562 0.5962 0.071 Uiso 1 1 calc R . .
C10 C 0.42606(17) 0.13045(16) 0.8264(3) 0.0378(8) Uani 1 1 d . . .
H10A H 0.4565 0.1260 0.7996 0.045 Uiso 1 1 calc R . .
H10B H 0.4297 0.0984 0.8646 0.045 Uiso 1 1 calc R . .
C11 C 0.44363(17) 0.18074(16) 0.8858(3) 0.0369(8) Uani 1 1 d . . .
H11A H 0.4900 0.1803 0.9252 0.044 Uiso 1 1 calc R . .
H11B H 0.4343 0.2130 0.8463 0.044 Uiso 1 1 calc R . .
C12 C 0.3816(2) 0.24212(17) 0.9396(3) 0.0448(9) Uani 1 1 d . . .
H12A H 0.3604 0.2427 0.9812 0.054 Uiso 1 1 calc R . .
C13 C 0.3307(3) 0.2530(2) 0.8446(4) 0.0676(14) Uani 1 1 d . . .
H13A H 0.3135 0.2894 0.8420 0.101 Uiso 1 1 calc R . .
H13B H 0.2965 0.2264 0.8292 0.101 Uiso 1 1 calc R . .
H13C H 0.3493 0.2503 0.8013 0.101 Uiso 1 1 calc R . .
C14 C 0.4327(2) 0.28544(18) 0.9722(3) 0.0518(11) Uani 1 1 d . . .
H14A H 0.4129 0.3209 0.9676 0.078 Uiso 1 1 calc R . .
H14B H 0.4559 0.2849 0.9344 0.078 Uiso 1 1 calc R . .
H14C H 0.4624 0.2784 1.0355 0.078 Uiso 1 1 calc R . .
C15 C 0.4495(2) 0.1669(2) 1.0417(3) 0.0536(11) Uani 1 1 d . . .
H15A H 0.4870 0.1914 1.0702 0.064 Uiso 1 1 calc R . .
C16 C 0.4733(3) 0.1098(2) 1.0409(4) 0.0674(14) Uani 1 1 d . . .
H16A H 0.4994 0.0980 1.1033 0.101 Uiso 1 1 calc R . .
H16B H 0.4990 0.1093 1.0067 0.101 Uiso 1 1 calc R . .
H16C H 0.4370 0.0854 1.0121 0.101 Uiso 1 1 calc R . .
C17 C 0.4117(4) 0.1690(3) 1.0974(4) 0.0796(18) Uani 1 1 d . . .
H17A H 0.3966 0.2059 1.0975 0.119 Uiso 1 1 calc R . .
H17B H 0.4388 0.1578 1.1599 0.119 Uiso 1 1 calc R . .
H17C H 0.3751 0.1445 1.0709 0.119 Uiso 1 1 calc R . .
C18 C 0.14425(18) 0.05736(16) 0.7578(3) 0.0396(9) Uani 1 1 d . . .
C19 C 0.12928(19) 0.00236(17) 0.7442(3) 0.0431(9) Uani 1 1 d . . .
C20 C 0.0983(2) -0.0205(2) 0.7922(3) 0.0574(12) Uani 1 1 d . . .
H20A H 0.0874 -0.0577 0.7844 0.069 Uiso 1 1 calc R . .
C21 C 0.0834(3) 0.0097(3) 0.8505(4) 0.0724(16) Uani 1 1 d . . .
H21A H 0.0613 -0.0064 0.8814 0.087 Uiso 1 1 calc R . .
C22 C 0.1003(3) 0.0633(3) 0.8643(5) 0.0787(18) Uani 1 1 d . . .
H22A H 0.0898 0.0838 0.9051 0.094 Uiso 1 1 calc R . .
C23 C 0.1322(3) 0.0880(2) 0.8199(4) 0.0625(14) Uani 1 1 d . . .
C24 C 0.1434(2) -0.03223(17) 0.6793(3) 0.0506(11) Uani 1 1 d . . .
H24A H 0.1707 -0.0106 0.6582 0.061 Uiso 1 1 calc R . .
C25 C 0.0826(3) -0.0473(2) 0.5959(4) 0.0715(15) Uani 1 1 d . . .
H25A H 0.0593 -0.0143 0.5672 0.107 Uiso 1 1 calc R . .
H25B H 0.0560 -0.0701 0.6144 0.107 Uiso 1 1 calc R . .
H25C H 0.0936 -0.0670 0.5527 0.107 Uiso 1 1 calc R . .
C26 C 0.1803(3) -0.0832(2) 0.7251(4) 0.0670(14) Uani 1 1 d . . .
H26A H 0.2196 -0.0731 0.7777 0.101 Uiso 1 1 calc R . .
H26B H 0.1907 -0.1036 0.6819 0.101 Uiso 1 1 calc R . .
H26C H 0.1542 -0.1057 0.7452 0.101 Uiso 1 1 calc R . .
C27 C 0.1511(4) 0.1469(2) 0.8386(6) 0.099(3) Uani 1 1 d . . .
H27A H 0.1760 0.1565 0.8038 0.118 Uiso 1 1 calc R . .
C28 C 0.0891(6) 0.1815(3) 0.7998(8) 0.141(5) Uani 1 1 d . . .
H28A H 0.1002 0.2198 0.8116 0.211 Uiso 1 1 calc R . .
H28B H 0.0621 0.1709 0.8293 0.211 Uiso 1 1 calc R . .
H28C H 0.0661 0.1756 0.7343 0.211 Uiso 1 1 calc R . .
C29 C 0.1920(5) 0.1582(3) 0.9360(7) 0.122(4) Uani 1 1 d . . .
H29A H 0.2304 0.1358 0.9569 0.183 Uiso 1 1 calc R . .
H29B H 0.1685 0.1497 0.9716 0.183 Uiso 1 1 calc R . .
H29C H 0.2040 0.1964 0.9436 0.183 Uiso 1 1 calc R . .
C30 C 0.3266(3) -0.0230(2) 0.7601(5) 0.0717(16) Uani 1 1 d . . .
C31 C 0.3464(4) -0.0780(2) 0.7476(8) 0.111(3) Uani 1 1 d . . .
P1 P 0.14500(6) 0.27758(4) 0.64029(9) 0.0473(3) Uani 1 1 d . . .
P2 P 0.5000 0.32295(5) 0.7500 0.0350(3) Uani 1 2 d S . .
P3 P 0.5000 0.00588(8) 0.7500 0.0826(8) Uani 1 2 d S . .
F1 F 0.1197(4) 0.29958(19) 0.7053(4) 0.156(3) Uani 1 1 d . . .
F2 F 0.1086(2) 0.32508(16) 0.5732(3) 0.1031(14) Uani 1 1 d . . .
F3 F 0.1694(4) 0.25609(16) 0.5702(5) 0.160(3) Uani 1 1 d . . .
F4 F 0.1794(2) 0.22789(16) 0.7009(3) 0.1014(13) Uani 1 1 d . . .
F5 F 0.20468(19) 0.31548(18) 0.6779(4) 0.1171(17) Uani 1 1 d . . .
F6 F 0.0860(2) 0.23963(18) 0.5995(4) 0.1248(18) Uani 1 1 d . . .
F7 F 0.48732(14) 0.36871(12) 0.67525(19) 0.0642(8) Uani 1 1 d . . .
F8 F 0.48729(15) 0.27812(12) 0.6746(2) 0.0665(8) Uani 1 1 d . . .
F9 F 0.42636(12) 0.32317(12) 0.7275(2) 0.0596(7) Uani 1 1 d . . .
F10 F 0.4519(4) -0.0393(2) 0.6957(6) 0.187(4) Uani 1 1 d . . .
F11 F 0.4521(2) 0.0512(2) 0.6953(3) 0.1128(17) Uani 1 1 d . . .
F12 F 0.4729(2) 0.00576(15) 0.8249(4) 0.1092(16) Uani 1 1 d . . .
C1S C 0.3250(7) 0.0024(5) 0.5104(8) 0.152(5) Uani 1 1 d . . .
H1SA H 0.3228 -0.0281 0.4699 0.182 Uiso 1 1 calc R . .
H1SB H 0.3595 -0.0056 0.5711 0.182 Uiso 1 1 calc R . .
Cl1S Cl 0.34380(17) 0.06076(11) 0.46894(18) 0.1477(12) Uani 1 1 d . . .
Cl2S Cl 0.25423(17) 0.00618(14) 0.5190(3) 0.1810(16) Uani 1 1 d . . .
H4N H 0.379(3) 0.165(2) 0.923(4) 0.051(14) Uiso 1 1 d . . .

loop_
_atom_site_aniso_label
_atom_site_aniso_U_11
_atom_site_aniso_U_22
_atom_site_aniso_U_33
_atom_site_aniso_U_23
_atom_site_aniso_U_13
_atom_site_aniso_U_12
Fe1 0.0302(3) 0.0340(3) 0.0321(3) 0.00026(19) 0.0127(2) -0.00599(19)
O1 0.0401(14) 0.0604(17) 0.0261(12) -0.0099(12) 0.0149(11) -0.0275(13)
N1 0.0328(15) 0.0270(14) 0.0449(18) -0.0041(13) 0.0209(14) -0.0046(12)
N2 0.0283(14) 0.0240(14) 0.0351(15) -0.0013(11) 0.0144(12) -0.0006(11)
N3 0.0272(15) 0.0313(15) 0.0379(16) -0.0046(12) 0.0140(13) -0.0043(12)
N4 0.0345(16) 0.0395(17) 0.0343(16) -0.0009(13) 0.0134(14) -0.0092(14)
N5 0.044(2) 0.038(2) 0.090(3) 0.0191(19) 0.027(2) 0.0036(16)
C1 0.029(2) 0.051(3) 0.073(3) 0.010(2) 0.017(2) -0.0013(17)
C2 0.0271(18) 0.0289(18) 0.046(2) -0.0029(15) 0.0145(16) -0.0022(13)
C3 0.0286(17) 0.0263(17) 0.0403(19) -0.0011(14) 0.0116(15) 0.0006(13)
C4 0.0342(19) 0.043(2) 0.042(2) 0.0019(17) 0.0069(17) -0.0014(16)
C5 0.050(2) 0.053(3) 0.036(2) 0.0083(18) 0.0153(18) 0.0008(19)
C6 0.044(2) 0.043(2) 0.043(2) 0.0032(17) 0.0224(18) -0.0023(17)
C7 0.0336(18) 0.0267(17) 0.0403(19) -0.0030(14) 0.0195(16) -0.0027(14)
C8 0.0323(18) 0.0274(17) 0.041(2) -0.0049(14) 0.0179(16) -0.0031(14)
C9 0.041(2) 0.054(3) 0.052(2) -0.0007(19) 0.025(2) -0.0094(19)
C10 0.0285(18) 0.038(2) 0.044(2) -0.0035(16) 0.0134(16) -0.0016(15)
C11 0.0300(18) 0.040(2) 0.0378(19) -0.0035(16) 0.0123(15) -0.0075(15)
C12 0.045(2) 0.041(2) 0.053(2) -0.0035(18) 0.0252(19) -0.0021(17)
C13 0.053(3) 0.056(3) 0.076(4) 0.006(3) 0.011(3) 0.012(2)
C14 0.059(3) 0.041(2) 0.064(3) -0.011(2) 0.034(2) -0.007(2)
C15 0.058(3) 0.056(3) 0.035(2) 0.0028(18) 0.008(2) -0.012(2)
C16 0.070(3) 0.061(3) 0.051(3) 0.016(2) 0.008(3) 0.004(3)
C17 0.126(6) 0.073(4) 0.046(3) 0.002(3) 0.043(3) -0.007(4)
C18 0.0337(19) 0.042(2) 0.048(2) 0.0012(17) 0.0226(17) -0.0057(16)
C19 0.037(2) 0.046(2) 0.045(2) -0.0004(17) 0.0172(18) -0.0124(17)
C20 0.059(3) 0.058(3) 0.058(3) 0.004(2) 0.028(2) -0.022(2)
C21 0.081(4) 0.081(4) 0.083(4) 0.003(3) 0.061(3) -0.021(3)
C22 0.097(4) 0.079(4) 0.097(4) -0.009(3) 0.076(4) -0.013(3)
C23 0.078(4) 0.053(3) 0.085(4) -0.007(3) 0.061(3) -0.009(2)
C24 0.061(3) 0.036(2) 0.066(3) -0.0053(19) 0.037(2) -0.0143(19)
C25 0.095(4) 0.054(3) 0.055(3) -0.008(2) 0.022(3) -0.014(3)
C26 0.066(3) 0.043(3) 0.094(4) 0.002(3) 0.037(3) -0.009(2)
C27 0.167(7) 0.050(3) 0.150(7) -0.022(4) 0.135(7) -0.014(4)
C28 0.263(14) 0.067(4) 0.187(10) 0.016(5) 0.186(11) 0.034(6)
C29 0.165(8) 0.092(5) 0.174(9) -0.081(6) 0.135(8) -0.065(6)
C30 0.059(3) 0.044(3) 0.123(5) 0.025(3) 0.049(3) 0.008(2)
C31 0.119(6) 0.042(3) 0.217(10) 0.022(4) 0.116(7) 0.020(3)
P1 0.0500(7) 0.0342(6) 0.0607(7) 0.0014(5) 0.0267(6) 0.0006(4)
P2 0.0305(7) 0.0312(7) 0.0433(8) 0.000 0.0160(6) 0.000
P3 0.0853(15) 0.0343(9) 0.160(3) 0.000 0.0829(17) 0.000
F1 0.311(8) 0.077(3) 0.184(5) -0.016(3) 0.206(6) -0.008(4)
F2 0.100(3) 0.069(2) 0.122(3) 0.036(2) 0.031(3) 0.012(2)
F3 0.311(8) 0.055(2) 0.244(7) 0.004(3) 0.241(7) 0.004(3)
F4 0.104(3) 0.071(2) 0.118(3) 0.039(2) 0.038(3) 0.022(2)
F5 0.068(2) 0.084(3) 0.162(4) 0.009(3) 0.016(3) -0.025(2)
F6 0.086(3) 0.078(3) 0.178(5) -0.011(3) 0.027(3) -0.036(2)
F7 0.0622(17) 0.0592(17) 0.0546(16) 0.0164(13) 0.0095(13) -0.0071(13)
F8 0.0743(19) 0.0553(16) 0.092(2) -0.0358(15) 0.0565(18) -0.0226(14)
F9 0.0331(13) 0.082(2) 0.0640(17) -0.0081(14) 0.0214(12) 0.0032(12)
F10 0.257(7) 0.113(4) 0.310(9) -0.129(5) 0.234(8) -0.116(4)
F11 0.087(3) 0.126(4) 0.097(3) -0.044(3) 0.013(2) 0.041(2)
F12 0.134(4) 0.058(2) 0.191(5) -0.019(2) 0.123(4) -0.009(2)
C1S 0.211(13) 0.153(10) 0.112(7) 0.025(7) 0.088(8) 0.078(9)
Cl1S 0.206(3) 0.1102(18) 0.1002(16) -0.0255(13) 0.0416(18) 0.0289(18)
Cl2S 0.125(2) 0.139(3) 0.227(4) -0.050(3) 0.028(2) 0.0255(18)

loop_
_atom_type_symbol
_atom_type_description
_atom_type_scat_dispersion_real
_atom_type_scat_dispersion_imag
_atom_type_scat_source
C C 0.0033 0.0016 'International Tables Vol C Tables 4.2.6.8 and 6.1.1.4'
H H 0.0000 0.0000 'International Tables Vol C Tables 4.2.6.8 and 6.1.1.4'
N N 0.0061 0.0033 'International Tables Vol C Tables 4.2.6.8 and 6.1.1.4'
F F 0.0171 0.0103 'International Tables Vol C Tables 4.2.6.8 and 6.1.1.4'
P P 0.1023 0.0942 'International Tables Vol C Tables 4.2.6.8 and 6.1.1.4'
Fe Fe 0.3463 0.8444 'International Tables Vol C Tables 4.2.6.8 and 6.1.1.4'
O O 0.0106 0.0060 'International Tables Vol C Tables 4.2.6.8 and 6.1.1.4'
Cl Cl 0.1484 0.1585 'International Tables Vol C Tables 4.2.6.8 and 6.1.1.4'

loop_
_geom_angle_atom_site_label_1
_geom_angle_atom_site_label_2
_geom_angle_atom_site_label_3
_geom_angle
_geom_angle_site_symmetry_1
_geom_angle_site_symmetry_3
_geom_angle_publ_flag
O1 Fe1 N5 104.99(17) . . ?
O1 Fe1 N2 142.62(13) . . ?
N5 Fe1 N2 110.90(16) . . ?
O1 Fe1 N3 93.72(11) . . ?
N5 Fe1 N3 93.87(13) . . ?
N2 Fe1 N3 74.12(11) . . ?
O1 Fe1 N1 110.28(12) . . ?
N5 Fe1 N1 98.60(14) . . ?
N2 Fe1 N1 74.72(11) . . ?
N3 Fe1 N1 148.80(12) . . ?
C2 N1 C18 120.4(3) . . ?
C2 N1 Fe1 115.9(2) . . ?
C18 N1 Fe1 123.4(2) . . ?
C7 N2 C3 120.4(3) . . ?
C7 N2 Fe1 120.0(2) . . ?
C3 N2 Fe1 119.4(2) . . ?
C8 N3 C10 120.8(3) . . ?
C8 N3 Fe1 116.9(2) . . ?
C10 N3 Fe1 122.1(2) . . ?
C11 N4 C12 111.7(3) . . ?
C11 N4 C15 112.0(3) . . ?
C12 N4 C15 113.4(3) . . ?
C11 N4 H4N 105(4) . . ?
C12 N4 H4N 107(4) . . ?
C15 N4 H4N 107(4) . . ?
C30 N5 Fe1 172.5(5) . . ?
C2 C1 H1A 109.5 . . ?
C2 C1 H1B 109.5 . . ?
H1A C1 H1B 109.5 . . ?
C2 C1 H1C 109.5 . . ?
H1A C1 H1C 109.5 . . ?
H1B C1 H1C 109.5 . . ?
N1 C2 C1 126.9(4) . . ?
N1 C2 C3 116.1(3) . . ?
C1 C2 C3 117.0(4) . . ?
N2 C3 C4 121.0(3) . . ?
N2 C3 C2 113.4(3) . . ?
C4 C3 C2 125.7(3) . . ?
C3 C4 C5 118.8(4) . . ?
C3 C4 H4A 120.6 . . ?
C5 C4 H4A 120.6 . . ?
C6 C5 C4 119.4(4) . . ?
C6 C5 H5A 120.3 . . ?
C4 C5 H5A 120.3 . . ?
C7 C6 C5 118.9(4) . . ?
C7 C6 H6A 120.6 . . ?
C5 C6 H6A 120.6 . . ?
N2 C7 C6 121.5(3) . . ?
N2 C7 C8 113.4(3) . . ?
C6 C7 C8 125.1(3) . . ?
N3 C8 C9 127.4(4) . . ?
N3 C8 C7 115.3(3) . . ?
C9 C8 C7 117.3(3) . . ?
C8 C9 H9A 109.5 . . ?
C8 C9 H9B 109.5 . . ?
H9A C9 H9B 109.5 . . ?
C8 C9 H9C 109.5 . . ?
H9A C9 H9C 109.5 . . ?
H9B C9 H9C 109.5 . . ?
N3 C10 C11 112.3(3) . . ?
N3 C10 H10A 109.1 . . ?
C11 C10 H10A 109.1 . . ?
N3 C10 H10B 109.1 . . ?
C11 C10 H10B 109.1 . . ?
H10A C10 H10B 107.9 . . ?
N4 C11 C10 113.9(3) . . ?
N4 C11 H11A 108.8 . . ?
C10 C11 H11A 108.8 . . ?
N4 C11 H11B 108.8 . . ?
C10 C11 H11B 108.8 . . ?
H11A C11 H11B 107.7 . . ?
C13 C12 C14 112.4(4) . . ?
C13 C12 N4 110.1(4) . . ?
C14 C12 N4 112.4(3) . . ?
C13 C12 H12A 107.2 . . ?
C14 C12 H12A 107.2 . . ?
N4 C12 H12A 107.2 . . ?
C12 C13 H13A 109.5 . . ?
C12 C13 H13B 109.5 . . ?
H13A C13 H13B 109.5 . . ?
C12 C13 H13C 109.5 . . ?
H13A C13 H13C 109.5 . . ?
H13B C13 H13C 109.5 . . ?
C12 C14 H14A 109.5 . . ?
C12 C14 H14B 109.5 . . ?
H14A C14 H14B 109.5 . . ?
C12 C14 H14C 109.5 . . ?
H14A C14 H14C 109.5 . . ?
H14B C14 H14C 109.5 . . ?
C17 C15 C16 110.3(4) . . ?
C17 C15 N4 110.7(4) . . ?
C16 C15 N4 110.0(4) . . ?
C17 C15 H15A 108.6 . . ?
C16 C15 H15A 108.6 . . ?
N4 C15 H15A 108.6 . . ?
C15 C16 H16A 109.5 . . ?
C15 C16 H16B 109.5 . . ?
H16A C16 H16B 109.5 . . ?
C15 C16 H16C 109.5 . . ?
H16A C16 H16C 109.5 . . ?
H16B C16 H16C 109.5 . . ?
C15 C17 H17A 109.5 . . ?
C15 C17 H17B 109.5 . . ?
H17A C17 H17B 109.5 . . ?
C15 C17 H17C 109.5 . . ?
H17A C17 H17C 109.5 . . ?
H17B C17 H17C 109.5 . . ?
C23 C18 C19 122.1(4) . . ?
C23 C18 N1 118.9(4) . . ?
C19 C18 N1 119.0(4) . . ?
C20 C19 C18 117.3(4) . . ?
C20 C19 C24 119.3(4) . . ?
C18 C19 C24 123.3(4) . . ?
C21 C20 C19 121.3(5) . . ?
C21 C20 H20A 119.3 . . ?
C19 C20 H20A 119.3 . . ?
C20 C21 C22 120.0(5) . . ?
C20 C21 H21A 120.0 . . ?
C22 C21 H21A 120.0 . . ?
C21 C22 C23 121.3(5) . . ?
C21 C22 H22A 119.4 . . ?
C23 C22 H22A 119.4 . . ?
C22 C23 C18 117.8(5) . . ?
C22 C23 C27 119.6(5) . . ?
C18 C23 C27 122.7(4) . . ?
C19 C24 C26 111.9(4) . . ?
C19 C24 C25 111.4(4) . . ?
C26 C24 C25 110.1(4) . . ?
C19 C24 H24A 107.8 . . ?
C26 C24 H24A 107.8 . . ?
C25 C24 H24A 107.8 . . ?
C24 C25 H25A 109.5 . . ?
C24 C25 H25B 109.5 . . ?
H25A C25 H25B 109.5 . . ?
C24 C25 H25C 109.5 . . ?
H25A C25 H25C 109.5 . . ?
H25B C25 H25C 109.5 . . ?
C24 C26 H26A 109.5 . . ?
C24 C26 H26B 109.5 . . ?
H26A C26 H26B 109.5 . . ?
C24 C26 H26C 109.5 . . ?
H26A C26 H26C 109.5 . . ?
H26B C26 H26C 109.5 . . ?
C29 C27 C23 113.1(7) . . ?
C29 C27 C28 112.5(6) . . ?
C23 C27 C28 108.0(7) . . ?
C29 C27 H27A 107.6 . . ?
C23 C27 H27A 107.6 . . ?
C28 C27 H27A 107.6 . . ?
C27 C28 H28A 109.5 . . ?
C27 C28 H28B 109.5 . . ?
H28A C28 H28B 109.5 . . ?
C27 C28 H28C 109.5 . . ?
H28A C28 H28C 109.5 . . ?
H28B C28 H28C 109.5 . . ?
C27 C29 H29A 109.5 . . ?
C27 C29 H29B 109.5 . . ?
H29A C29 H29B 109.5 . . ?
C27 C29 H29C 109.5 . . ?
H29A C29 H29C 109.5 . . ?
H29B C29 H29C 109.5 . . ?
N5 C30 C31 177.8(8) . . ?
F1 P1 F6 88.6(4) . . ?
F1 P1 F4 95.0(3) . . ?
F6 P1 F4 84.9(3) . . ?
F1 P1 F5 93.4(4) . . ?
F6 P1 F5 177.9(3) . . ?
F4 P1 F5 95.6(2) . . ?
F1 P1 F3 177.9(4) . . ?
F6 P1 F3 90.9(4) . . ?
F4 P1 F3 87.0(3) . . ?
F5 P1 F3 87.1(3) . . ?
F1 P1 F2 87.9(3) . . ?
F6 P1 F2 92.4(3) . . ?
F4 P1 F2 176.0(3) . . ?
F5 P1 F2 86.9(2) . . ?
F3 P1 F2 90.1(3) . . ?
F8 P2 F8 91.3(3) . 2_656 ?
F8 P2 F9 90.11(16) . 2_656 ?
F8 P2 F9 90.17(15) 2_656 2_656 ?
F8 P2 F9 90.17(15) . . ?
F8 P2 F9 90.11(16) 2_656 . ?
F9 P2 F9 179.6(2) 2_656 . ?
F8 P2 F7 89.52(17) . . ?
F8 P2 F7 179.16(18) 2_656 . ?
F9 P2 F7 89.90(16) 2_656 . ?
F9 P2 F7 89.82(16) . . ?
F8 P2 F7 179.16(18) . 2_656 ?
F8 P2 F7 89.52(17) 2_656 2_656 ?
F9 P2 F7 89.82(16) 2_656 2_656 ?
F9 P2 F7 89.90(16) . 2_656 ?
F7 P2 F7 89.6(2) . 2_656 ?
F10 P3 F10 88.4(7) . 2_656 ?
F10 P3 F11 179.7(3) . 2_656 ?
F10 P3 F11 91.7(4) 2_656 2_656 ?
F10 P3 F11 91.7(4) . . ?
F10 P3 F11 179.7(3) 2_656 . ?
F11 P3 F11 88.2(4) 2_656 . ?
F10 P3 F12 89.3(3) . 2_656 ?
F10 P3 F12 90.5(3) 2_656 2_656 ?
F11 P3 F12 91.0(3) 2_656 2_656 ?
F11 P3 F12 89.2(2) . 2_656 ?
F10 P3 F12 90.5(3) . . ?
F10 P3 F12 89.3(3) 2_656 . ?
F11 P3 F12 89.2(2) 2_656 . ?
F11 P3 F12 91.0(3) . . ?
F12 P3 F12 179.8(3) 2_656 . ?
Cl2S C1S Cl1S 113.6(6) . . ?
Cl2S C1S H1SA 108.8 . . ?
Cl1S C1S H1SA 108.8 . . ?
Cl2S C1S H1SB 108.8 . . ?
Cl1S C1S H1SB 108.8 . . ?
H1SA C1S H1SB 107.7 . . ?

loop_
_geom_bond_atom_site_label_1
_geom_bond_atom_site_label_2
_geom_bond_distance
_geom_bond_site_symmetry_2
_geom_bond_publ_flag
Fe1 O1 1.883(3) . ?
Fe1 N5 2.063(4) . ?
Fe1 N2 2.076(3) . ?
Fe1 N3 2.202(3) . ?
Fe1 N1 2.207(3) . ?
N1 C2 1.276(5) . ?
N1 C18 1.452(5) . ?
N2 C7 1.337(5) . ?
N2 C3 1.345(5) . ?
N3 C8 1.276(5) . ?
N3 C10 1.475(5) . ?
N4 C11 1.508(5) . ?
N4 C12 1.520(5) . ?
N4 C15 1.527(5) . ?
N4 H4N 0.80(5) . ?
N5 C30 1.151(7) . ?
C1 C2 1.495(5) . ?
C1 H1A 0.9800 . ?
C1 H1B 0.9800 . ?
C1 H1C 0.9800 . ?
C2 C3 1.500(5) . ?
C3 C4 1.371(6) . ?
C4 C5 1.395(6) . ?
C4 H4A 0.9500 . ?
C5 C6 1.384(6) . ?
C5 H5A 0.9500 . ?
C6 C7 1.368(6) . ?
C6 H6A 0.9500 . ?
C7 C8 1.504(5) . ?
C8 C9 1.500(5) . ?
C9 H9A 0.9800 . ?
C9 H9B 0.9800 . ?
C9 H9C 0.9800 . ?
C10 C11 1.522(5) . ?
C10 H10A 0.9900 . ?
C10 H10B 0.9900 . ?
C11 H11A 0.9900 . ?
C11 H11B 0.9900 . ?
C12 C13 1.515(7) . ?
C12 C14 1.519(6) . ?
C12 H12A 1.0000 . ?
C13 H13A 0.9800 . ?
C13 H13B 0.9800 . ?
C13 H13C 0.9800 . ?
C14 H14A 0.9800 . ?
C14 H14B 0.9800 . ?
C14 H14C 0.9800 . ?
C15 C17 1.518(8) . ?
C15 C16 1.521(8) . ?
C15 H15A 1.0000 . ?
C16 H16A 0.9800 . ?
C16 H16B 0.9800 . ?
C16 H16C 0.9800 . ?
C17 H17A 0.9800 . ?
C17 H17B 0.9800 . ?
C17 H17C 0.9800 . ?
C18 C23 1.389(7) . ?
C18 C19 1.400(6) . ?
C19 C20 1.395(6) . ?
C19 C24 1.507(6) . ?
C20 C21 1.369(8) . ?
C20 H20A 0.9500 . ?
C21 C22 1.374(9) . ?
C21 H21A 0.9500 . ?
C22 C23 1.389(7) . ?
C22 H22A 0.9500 . ?
C23 C27 1.516(8) . ?
C24 C26 1.529(7) . ?
C24 C25 1.529(7) . ?
C24 H24A 1.0000 . ?
C25 H25A 0.9800 . ?
C25 H25B 0.9800 . ?
C25 H25C 0.9800 . ?
C26 H26A 0.9800 . ?
C26 H26B 0.9800 . ?
C26 H26C 0.9800 . ?
C27 C29 1.486(13) . ?
C27 C28 1.561(14) . ?
C27 H27A 1.0000 . ?
C28 H28A 0.9800 . ?
C28 H28B 0.9800 . ?
C28 H28C 0.9800 . ?
C29 H29A 0.9800 . ?
C29 H29B 0.9800 . ?
C29 H29C 0.9800 . ?
C30 C31 1.480(8) . ?
P1 F1 1.522(4) . ?
P1 F6 1.558(4) . ?
P1 F4 1.565(4) . ?
P1 F5 1.567(4) . ?
P1 F3 1.575(4) . ?
P1 F2 1.581(4) . ?
P2 F8 1.589(3) . ?
P2 F8 1.589(3) 2_656 ?
P2 F9 1.594(2) 2_656 ?
P2 F9 1.594(2) . ?
P2 F7 1.597(3) . ?
P2 F7 1.597(3) 2_656 ?
P3 F10 1.560(5) . ?
P3 F10 1.560(5) 2_656 ?
P3 F11 1.563(4) 2_656 ?
P3 F11 1.563(4) . ?
P3 F12 1.602(4) 2_656 ?
P3 F12 1.602(4) . ?
C1S Cl2S 1.719(13) . ?
C1S Cl1S 1.732(13) . ?
C1S H1SA 0.9900 . ?
C1S H1SB 0.9900 . ?

loop_
_geom_hbond_atom_site_label_D
_geom_hbond_atom_site_label_H
_geom_hbond_atom_site_label_A
_geom_hbond_distance_DH
_geom_hbond_distance_HA
_geom_hbond_distance_DA
_geom_hbond_angle_DHA
_geom_hbond_site_symmetry_A
N4 H4N O1 0.80(5) 1.90(6) 2.695(4) 171(5) .

loop_
_geom_torsion_atom_site_label_1
_geom_torsion_atom_site_label_2
_geom_torsion_atom_site_label_3
_geom_torsion_atom_site_label_4
_geom_torsion
_geom_torsion_site_symmetry_1
_geom_torsion_site_symmetry_2
_geom_torsion_site_symmetry_3
_geom_torsion_site_symmetry_4
_geom_torsion_publ_flag
O1 Fe1 N1 C2 137.9(3) . . . . ?
N5 Fe1 N1 C2 -112.6(3) . . . . ?
N2 Fe1 N1 C2 -3.1(3) . . . . ?
N3 Fe1 N1 C2 -0.2(4) . . . . ?
O1 Fe1 N1 C18 -36.6(3) . . . . ?
N5 Fe1 N1 C18 73.0(3) . . . . ?
N2 Fe1 N1 C18 -177.6(3) . . . . ?
N3 Fe1 N1 C18 -174.6(3) . . . . ?
O1 Fe1 N2 C7 79.4(3) . . . . ?
N5 Fe1 N2 C7 -83.5(3) . . . . ?
N3 Fe1 N2 C7 4.6(2) . . . . ?
N1 Fe1 N2 C7 -177.1(3) . . . . ?
O1 Fe1 N2 C3 -105.3(3) . . . . ?
N5 Fe1 N2 C3 91.8(3) . . . . ?
N3 Fe1 N2 C3 179.9(3) . . . . ?
N1 Fe1 N2 C3 -1.7(2) . . . . ?
O1 Fe1 N3 C8 -148.3(3) . . . . ?
N5 Fe1 N3 C8 106.4(3) . . . . ?
N2 Fe1 N3 C8 -4.2(3) . . . . ?
N1 Fe1 N3 C8 -7.2(4) . . . . ?
O1 Fe1 N3 C10 37.1(3) . . . . ?
N5 Fe1 N3 C10 -68.2(3) . . . . ?
N2 Fe1 N3 C10 -178.9(3) . . . . ?
N1 Fe1 N3 C10 178.1(2) . . . . ?
O1 Fe1 N5 C30 -147(3) . . . . ?
N2 Fe1 N5 C30 22(3) . . . . ?
N3 Fe1 N5 C30 -52(3) . . . . ?
N1 Fe1 N5 C30 99(3) . . . . ?
C18 N1 C2 C1 1.7(6) . . . . ?
Fe1 N1 C2 C1 -172.9(3) . . . . ?
C18 N1 C2 C3 -178.4(3) . . . . ?
Fe1 N1 C2 C3 7.0(4) . . . . ?
C7 N2 C3 C4 1.2(5) . . . . ?
Fe1 N2 C3 C4 -174.1(3) . . . . ?
C7 N2 C3 C2 -179.1(3) . . . . ?
Fe1 N2 C3 C2 5.6(4) . . . . ?
N1 C2 C3 N2 -8.3(5) . . . . ?
C1 C2 C3 N2 171.6(3) . . . . ?
N1 C2 C3 C4 171.4(4) . . . . ?
C1 C2 C3 C4 -8.7(6) . . . . ?
N2 C3 C4 C5 0.1(6) . . . . ?
C2 C3 C4 C5 -179.6(4) . . . . ?
C3 C4 C5 C6 -1.5(7) . . . . ?
C4 C5 C6 C7 1.5(7) . . . . ?
C3 N2 C7 C6 -1.1(5) . . . . ?
Fe1 N2 C7 C6 174.1(3) . . . . ?
C3 N2 C7 C8 -179.6(3) . . . . ?
Fe1 N2 C7 C8 -4.3(4) . . . . ?
C5 C6 C7 N2 -0.2(6) . . . . ?
C5 C6 C7 C8 178.1(4) . . . . ?
C10 N3 C8 C9 -2.6(6) . . . . ?
Fe1 N3 C8 C9 -177.3(3) . . . . ?
C10 N3 C8 C7 178.1(3) . . . . ?
Fe1 N3 C8 C7 3.4(4) . . . . ?
N2 C7 C8 N3 0.4(4) . . . . ?
C6 C7 C8 N3 -178.0(4) . . . . ?
N2 C7 C8 C9 -179.0(3) . . . . ?
C6 C7 C8 C9 2.6(5) . . . . ?
C8 N3 C10 C11 90.9(4) . . . . ?
Fe1 N3 C10 C11 -94.7(3) . . . . ?
C12 N4 C11 C10 -132.5(3) . . . . ?
C15 N4 C11 C10 99.1(4) . . . . ?
N3 C10 C11 N4 70.3(4) . . . . ?
C11 N4 C12 C13 65.1(5) . . . . ?
C15 N4 C12 C13 -167.2(4) . . . . ?
C11 N4 C12 C14 -61.1(4) . . . . ?
C15 N4 C12 C14 66.6(5) . . . . ?
C11 N4 C15 C17 -176.2(4) . . . . ?
C12 N4 C15 C17 56.3(5) . . . . ?
C11 N4 C15 C16 -54.1(5) . . . . ?
C12 N4 C15 C16 178.4(4) . . . . ?
C2 N1 C18 C23 -95.9(5) . . . . ?
Fe1 N1 C18 C23 78.3(5) . . . . ?
C2 N1 C18 C19 86.6(5) . . . . ?
Fe1 N1 C18 C19 -99.2(4) . . . . ?
C23 C18 C19 C20 3.4(7) . . . . ?
N1 C18 C19 C20 -179.2(4) . . . . ?
C23 C18 C19 C24 -178.2(5) . . . . ?
N1 C18 C19 C24 -0.8(6) . . . . ?
C18 C19 C20 C21 -0.2(8) . . . . ?
C24 C19 C20 C21 -178.7(5) . . . . ?
C19 C20 C21 C22 -1.6(10) . . . . ?
C20 C21 C22 C23 0.3(11) . . . . ?
C21 C22 C23 C18 2.7(11) . . . . ?
C21 C22 C23 C27 -178.8(7) . . . . ?
C19 C18 C23 C22 -4.6(9) . . . . ?
N1 C18 C23 C22 177.9(5) . . . . ?
C19 C18 C23 C27 176.9(6) . . . . ?
N1 C18 C23 C27 -0.5(9) . . . . ?
C20 C19 C24 C26 -54.1(6) . . . . ?
C18 C19 C24 C26 127.6(5) . . . . ?
C20 C19 C24 C25 69.7(6) . . . . ?
C18 C19 C24 C25 -108.7(5) . . . . ?
C22 C23 C27 C29 57.4(9) . . . . ?
C18 C23 C27 C29 -124.2(6) . . . . ?
C22 C23 C27 C28 -67.8(9) . . . . ?
C18 C23 C27 C28 110.6(7) . . . . ?
Fe1 N5 C30 C31 -87(19) . . . . ?
